data_7214317
loop_
_publ_author_name
'Engle, Jeffrey M.'
'Singh, Pushpinder S.'
'Vonnegut, Chris L.'
'Zakharov, Lev N.'
'Johnson, Darren W.'
'Haley, Michael M.'

_publ_section_title
;
 Synthesis and solid-state structures of a macrocyclic receptor based on
 the 2,6-bis(2-anilinoethynyl)pyridine scaffold
;
_journal_issue 18
_journal_name_full CrystEngComm
_journal_page_first 3703
_journal_paper_doi 10.1039/c3ce42307g
_journal_volume 16
_journal_year 2014
_chemical_formula_moiety '(C50H53N5O4) (H2O) 0.5(C6H14)'
_chemical_formula_sum 'C53 H62 N5 O5'
_chemical_formula_weight 849.08
_chemical_name_systematic
;

 ?

;
_space_group_IT_number 61
_symmetry_cell_setting orthorhombic
_symmetry_space_group_name_Hall '-P 2ac 2ab'
_symmetry_space_group_name_H-M 'P b c a'
_atom_sites_solution_hydrogens geom
_atom_sites_solution_primary direct
_atom_sites_solution_secondary difmap
_audit_creation_method SHELXLTL
_cell_angle_alpha 90.00
_cell_angle_beta 90.00
_cell_angle_gamma 90.00
_cell_formula_units_Z 8
_cell_length_a 24.0752(18)
_cell_length_b 9.9609(7)
_cell_length_c 45.509(3)
_cell_measurement_reflns_used 3990
_cell_measurement_temperature 193(2)
_cell_measurement_theta_max 18.64
_cell_measurement_theta_min 2.26
_cell_volume 10913.5(13)
_computing_cell_refinement 'Bruker SAINT'
_computing_data_collection 'Bruker SMART'
_computing_data_reduction 'Bruker SAINT'
_computing_molecular_graphics 'Bruker SHELXTL'
_computing_publication_material 'Bruker SHELXTL'
_computing_structure_refinement 'Bruker SHELXTL'
_computing_structure_solution 'Bruker SHELXTL'
_diffrn_ambient_temperature 193(2)
_diffrn_measured_fraction_theta_full 1.000
_diffrn_measured_fraction_theta_max 1.000
_diffrn_measurement_device_type 'Bruker Apex CCD area detector'
_diffrn_measurement_method 'phi and omega scans'
_diffrn_radiation_monochromator graphite
_diffrn_radiation_source 'fine-focus sealed tube'
_diffrn_radiation_type MoK\a
_diffrn_radiation_wavelength 0.71073
_diffrn_reflns_av_R_equivalents 0.0709
_diffrn_reflns_av_sigmaI/netI 0.0561
_diffrn_reflns_limit_h_max 23
_diffrn_reflns_limit_h_min -28
_diffrn_reflns_limit_k_max 11
_diffrn_reflns_limit_k_min -10
_diffrn_reflns_limit_l_max 54
_diffrn_reflns_limit_l_min -54
_diffrn_reflns_number 59833
_diffrn_reflns_theta_full 25.00
_diffrn_reflns_theta_max 25.00
_diffrn_reflns_theta_min 0.89
_exptl_absorpt_coefficient_mu 0.067
_exptl_absorpt_correction_T_max 0.9954
_exptl_absorpt_correction_T_min 0.9875
_exptl_absorpt_correction_type multi-scan
_exptl_absorpt_process_details SADABS
_exptl_crystal_colour yellow
_exptl_crystal_density_diffrn 1.034
_exptl_crystal_density_method 'not measured'
_exptl_crystal_description block
_exptl_crystal_F_000 3640
_exptl_crystal_size_max 0.19
_exptl_crystal_size_mid 0.17
_exptl_crystal_size_min 0.07
_platon_squeeze_details ' ?'
_refine_diff_density_max 0.309
_refine_diff_density_min -0.219
_refine_diff_density_rms 0.064
_refine_ls_extinction_method none
_refine_ls_goodness_of_fit_ref 1.010
_refine_ls_hydrogen_treatment mixed
_refine_ls_matrix_type full
_refine_ls_number_parameters 699
_refine_ls_number_reflns 9605
_refine_ls_number_restraints 6
_refine_ls_restrained_S_all 1.014
_refine_ls_R_factor_all 0.1058
_refine_ls_R_factor_gt 0.0636
_refine_ls_shift/su_max 0.002
_refine_ls_shift/su_mean 0.000
_refine_ls_structure_factor_coef Fsqd
_refine_ls_weighting_details 'calc w=1/[\s^2^(Fo^2^)+(0.1148P)^2^+0.0000P] where P=(Fo^2^+2Fc^2^)/3'
_refine_ls_weighting_scheme calc
_refine_ls_wR_factor_gt 0.1759
_refine_ls_wR_factor_ref 0.2000
_reflns_number_gt 5951
_reflns_number_total 9605
_reflns_threshold_expression >2sigma(I)
_cod_data_source_file c3ce42307g.txt
_cod_data_source_block mh90a
_cod_depositor_comments
;
The following automatic conversions were performed:

'_symmetry_cell_setting' value 'Orthorhombic' changed to
'orthorhombic' according to
/usr/data/users/saulius/crontab/automatic-downloads/rss-feeds/RSC/lib/dictionaries/cif_core.dic
dictionary named 'cif_core.dic' version 2.4.2 from 2011-04-26.

Automatic conversion script
Id: cif_fix_values 2281 2013-09-26 08:29:07Z andrius 
;
_cod_original_cell_volume 10913.6(14)
_cod_original_sg_symbol_H-M Pbca
_cod_database_code 7214317

loop_
_symmetry_equiv_pos_as_xyz
'x, y, z'
'-x+1/2, -y, z+1/2'
'-x, y+1/2, -z+1/2'
'x+1/2, -y+1/2, -z'
'-x, -y, -z'
'x-1/2, y, -z-1/2'
'x, -y-1/2, z-1/2'
'-x-1/2, y-1/2, z'

loop_
_atom_site_label
_atom_site_type_symbol
_atom_site_fract_x
_atom_site_fract_y
_atom_site_fract_z
_atom_site_U_iso_or_equiv
_atom_site_adp_type
_atom_site_occupancy
_atom_site_symmetry_multiplicity
_atom_site_calc_flag
_atom_site_refinement_flags
_atom_site_disorder_assembly
_atom_site_disorder_group
O1 O 0.35804(8) -0.20870(18) 0.10020(4) 0.0460(5) Uani 1 1 d . . .
O2 O 0.17400(9) -0.4703(2) 0.02181(5) 0.0557(6) Uani 1 1 d . . .
O3 O 0.02568(8) -0.21505(19) -0.00413(4) 0.0485(5) Uani 1 1 d . . .
O4 O -0.00711(10) -0.0066(2) 0.12659(5) 0.0723(8) Uani 1 1 d . . .
O5 O 0.22806(11) 0.1209(2) 0.12694(5) 0.0512(6) Uani 1 1 d . . .
N1 N 0.24590(9) 0.3417(2) 0.16941(5) 0.0377(5) Uani 1 1 d . . .
N2 N 0.35318(10) 0.0108(2) 0.11477(5) 0.0379(6) Uani 1 1 d . . .
N3 N 0.27940(10) -0.0871(2) 0.09156(5) 0.0386(6) Uani 1 1 d . . .
N4 N 0.06838(10) 0.0578(2) 0.10036(5) 0.0409(6) Uani 1 1 d . . .
N5 N 0.05199(11) 0.1492(2) 0.14565(5) 0.0424(6) Uani 1 1 d . . .
C1 C 0.20671(11) 0.4127(3) 0.18382(6) 0.0380(7) Uani 1 1 d . . .
C2 C 0.21900(13) 0.5257(3) 0.20061(6) 0.0427(7) Uani 1 1 d . . .
C3 C 0.27346(13) 0.5676(3) 0.20271(7) 0.0434(7) Uani 1 1 d . . .
C4 C 0.31357(14) 0.4973(3) 0.18830(6) 0.0408(7) Uani 1 1 d . . .
C5 C 0.29861(11) 0.3845(3) 0.17190(6) 0.0356(6) Uani 1 1 d . . .
C6 C 0.34073(12) 0.3037(3) 0.15825(6) 0.0400(7) Uani 1 1 d . . .
C7 C 0.37748(12) 0.2335(3) 0.14939(6) 0.0390(7) Uani 1 1 d . . .
C8 C 0.42105(11) 0.1472(3) 0.13950(5) 0.0350(6) Uani 1 1 d . . .
C9 C 0.47598(12) 0.1758(3) 0.14711(6) 0.0420(7) Uani 1 1 d . . .
C10 C 0.51959(12) 0.0935(3) 0.13896(6) 0.0448(7) Uani 1 1 d . . .
C11 C 0.50621(13) -0.0179(3) 0.12190(6) 0.0458(7) Uani 1 1 d . . .
C12 C 0.45267(12) -0.0464(3) 0.11354(7) 0.0429(7) Uani 1 1 d . . .
C13 C 0.40848(11) 0.0342(3) 0.12247(5) 0.0350(6) Uani 1 1 d . . .
C14 C 0.58025(12) 0.1258(3) 0.14682(7) 0.0546(8) Uani 1 1 d . . .
C15 C 0.58423(18) 0.2327(6) 0.16993(13) 0.144(3) Uani 1 1 d . . .
H15A H 0.6234 0.2507 0.1743 0.216 Uiso 1 1 calc R . .
H15B H 0.5654 0.2022 0.1878 0.216 Uiso 1 1 calc R . .
H15C H 0.5665 0.3150 0.1628 0.216 Uiso 1 1 calc R . .
C16 C 0.60812(18) 0.1866(6) 0.11998(11) 0.1226(19) Uani 1 1 d . . .
H16A H 0.6469 0.2080 0.1246 0.184 Uiso 1 1 calc R . .
H16B H 0.5885 0.2688 0.1143 0.184 Uiso 1 1 calc R . .
H16C H 0.6069 0.1222 0.1037 0.184 Uiso 1 1 calc R . .
C17 C 0.6103(2) 0.0015(5) 0.15587(14) 0.130(2) Uani 1 1 d . . .
H17A H 0.6489 0.0240 0.1608 0.195 Uiso 1 1 calc R . .
H17B H 0.6099 -0.0634 0.1397 0.195 Uiso 1 1 calc R . .
H17C H 0.5921 -0.0377 0.1731 0.195 Uiso 1 1 calc R . .
C18 C 0.33150(11) -0.1013(3) 0.10190(5) 0.0363(6) Uani 1 1 d . . .
C19 C 0.25148(11) -0.1821(3) 0.07363(5) 0.0355(6) Uani 1 1 d . . .
C20 C 0.19411(12) -0.1949(3) 0.07504(6) 0.0405(7) Uani 1 1 d . . .
C21 C 0.16635(13) -0.2870(3) 0.05740(6) 0.0433(7) Uani 1 1 d . . .
C22 C 0.19632(12) -0.3695(3) 0.03886(6) 0.0407(7) Uani 1 1 d . . .
C23 C 0.25312(13) -0.3560(3) 0.03701(7) 0.0459(7) Uani 1 1 d . . .
C24 C 0.28066(13) -0.2621(3) 0.05381(6) 0.0409(7) Uani 1 1 d . . .
C25 C 0.11591(14) -0.4948(4) 0.02288(8) 0.0525(8) Uani 1 1 d . . .
C26 C 0.10423(17) -0.6082(3) 0.00166(8) 0.0571(9) Uani 1 1 d . . .
C27 C 0.12563(16) -0.5859(3) -0.02923(8) 0.0579(9) Uani 1 1 d . . .
C28 C 0.11136(14) -0.4498(3) -0.04248(8) 0.0532(8) Uani 1 1 d . . .
C29 C 0.04938(15) -0.4241(3) -0.04546(7) 0.0501(8) Uani 1 1 d . . .
C30 C 0.03411(18) -0.2803(3) -0.05409(7) 0.0544(9) Uani 1 1 d . . .
C31 C 0.05121(15) -0.1758(3) -0.03117(6) 0.0472(8) Uani 1 1 d . . .
C32 C 0.03806(11) -0.1435(3) 0.02063(6) 0.0375(7) Uani 1 1 d . . .
C33 C 0.07056(13) -0.0298(3) 0.02140(7) 0.0434(7) Uani 1 1 d . . .
C34 C 0.07967(12) 0.0348(3) 0.04809(6) 0.0405(7) Uani 1 1 d . . .
C35 C 0.05720(11) -0.0137(3) 0.07398(6) 0.0358(6) Uani 1 1 d . . .
C36 C 0.02533(12) -0.1306(3) 0.07310(7) 0.0419(7) Uani 1 1 d . . .
C37 C 0.01563(12) -0.1934(3) 0.04652(6) 0.0435(7) Uani 1 1 d . . .
C38 C 0.03412(12) 0.0616(3) 0.12423(6) 0.0424(7) Uani 1 1 d . . .
C39 C 0.02244(11) 0.1881(3) 0.17075(6) 0.0379(7) Uani 1 1 d . . .
C40 C -0.03096(13) 0.1445(3) 0.17735(7) 0.0503(8) Uani 1 1 d . . .
C41 C -0.05752(14) 0.1875(3) 0.20256(7) 0.0548(9) Uani 1 1 d . . .
C42 C -0.03316(12) 0.2742(3) 0.22278(6) 0.0482(8) Uani 1 1 d . A .
C43 C 0.02016(13) 0.3173(3) 0.21609(6) 0.0438(7) Uani 1 1 d . . .
C44 C 0.04825(11) 0.2763(3) 0.19061(6) 0.0383(6) Uani 1 1 d . . .
C45 C -0.06403(14) 0.3170(4) 0.25050(7) 0.0610(9) Uani 1 1 d D . .
C46 C -0.0315(2) 0.4069(6) 0.27014(12) 0.0866(17) Uani 0.772(4) 1 d PD A 1
H46A H -0.0066 0.3529 0.2824 0.130 Uiso 0.772(4) 1 calc PR A 1
H46B H -0.0569 0.4579 0.2827 0.130 Uiso 0.772(4) 1 calc PR A 1
H46C H -0.0094 0.4692 0.2582 0.130 Uiso 0.772(4) 1 calc PR A 1
C47 C -0.1194(3) 0.3720(10) 0.24230(12) 0.142(4) Uani 0.772(4) 1 d PD A 1
H47A H -0.1464 0.2986 0.2410 0.212 Uiso 0.772(4) 1 calc PR A 1
H47B H -0.1167 0.4172 0.2232 0.212 Uiso 0.772(4) 1 calc PR A 1
H47C H -0.1315 0.4365 0.2573 0.212 Uiso 0.772(4) 1 calc PR A 1
C48 C -0.0749(3) 0.1905(6) 0.26947(12) 0.0945(19) Uani 0.772(4) 1 d PD A 1
H48A H -0.0520 0.1161 0.2623 0.142 Uiso 0.772(4) 1 calc PR A 1
H48B H -0.1143 0.1659 0.2682 0.142 Uiso 0.772(4) 1 calc PR A 1
H48C H -0.0653 0.2095 0.2900 0.142 Uiso 0.772(4) 1 calc PR A 1
C46A C -0.0249(9) 0.287(4) 0.2749(4) 0.142(4) Uani 0.228(4) 1 d PD A 2
H46D H -0.0187 0.1897 0.2759 0.212 Uiso 0.228(4) 1 calc PR A 2
H46E H -0.0408 0.3182 0.2935 0.212 Uiso 0.228(4) 1 calc PR A 2
H46F H 0.0105 0.3326 0.2713 0.212 Uiso 0.228(4) 1 calc PR A 2
C47A C -0.0695(9) 0.4834(14) 0.2478(4) 0.0945(19) Uani 0.228(4) 1 d PD A 2
H47D H -0.0490 0.5145 0.2305 0.142 Uiso 0.228(4) 1 calc PR A 2
H47E H -0.0540 0.5254 0.2655 0.142 Uiso 0.228(4) 1 calc PR A 2
H47F H -0.1087 0.5082 0.2459 0.142 Uiso 0.228(4) 1 calc PR A 2
C48A C -0.1169(8) 0.259(2) 0.2560(5) 0.0866(17) Uani 0.228(4) 1 d PD A 2
H48D H -0.1124 0.1625 0.2599 0.130 Uiso 0.228(4) 1 calc PR A 2
H48E H -0.1407 0.2710 0.2387 0.130 Uiso 0.228(4) 1 calc PR A 2
H48F H -0.1339 0.3021 0.2730 0.130 Uiso 0.228(4) 1 calc PR A 2
C49 C 0.10395(12) 0.3233(3) 0.18586(6) 0.0396(7) Uani 1 1 d . . .
C50 C 0.15051(12) 0.3622(3) 0.18324(6) 0.0384(7) Uani 1 1 d . . .
H1OA H 0.2346(16) 0.195(4) 0.1436(9) 0.095(13) Uiso 1 1 d . . .
H1OB H 0.2079(19) 0.159(4) 0.1180(10) 0.096(18) Uiso 1 1 d . . .
H2 H 0.1899(12) 0.569(3) 0.2108(6) 0.049(8) Uiso 1 1 d . . .
H2N H 0.3304(13) 0.078(3) 0.1179(6) 0.051(9) Uiso 1 1 d . . .
H3 H 0.2847(11) 0.639(3) 0.2147(6) 0.040(8) Uiso 1 1 d . . .
H3N H 0.2605(12) -0.013(3) 0.0986(6) 0.046(8) Uiso 1 1 d . . .
H4 H 0.3480(12) 0.523(3) 0.1891(6) 0.035(8) Uiso 1 1 d . . .
H4N H 0.0942(11) 0.122(3) 0.0991(6) 0.036(8) Uiso 1 1 d . . .
H5N H 0.0815(13) 0.203(3) 0.1431(6) 0.053(9) Uiso 1 1 d . . .
H9 H 0.4871(14) 0.254(3) 0.1589(7) 0.069(10) Uiso 1 1 d . . .
H11 H 0.5399(12) -0.080(3) 0.1161(6) 0.044(7) Uiso 1 1 d . . .
H12 H 0.4446(12) -0.124(3) 0.1016(7) 0.058(9) Uiso 1 1 d . . .
H20 H 0.1733(12) -0.137(3) 0.0892(6) 0.049(8) Uiso 1 1 d . . .
H21 H 0.1266(13) -0.297(3) 0.0580(6) 0.045(8) Uiso 1 1 d . . .
H23 H 0.2706(13) -0.411(3) 0.0247(7) 0.063(10) Uiso 1 1 d . . .
H24 H 0.3198(13) -0.253(3) 0.0528(6) 0.043(8) Uiso 1 1 d . . .
H25A H 0.0972(12) -0.412(3) 0.0171(6) 0.054(9) Uiso 1 1 d . . .
H25B H 0.1051(12) -0.521(3) 0.0434(7) 0.053(9) Uiso 1 1 d . . .
H26A H 0.1209(15) -0.693(3) 0.0095(8) 0.080(11) Uiso 1 1 d . . .
H26B H 0.0629(14) -0.625(3) 0.0032(7) 0.061(9) Uiso 1 1 d . . .
H27A H 0.1667(13) -0.597(3) -0.0294(6) 0.049(8) Uiso 1 1 d . . .
H27B H 0.1107(13) -0.655(3) -0.0422(7) 0.058(9) Uiso 1 1 d . . .
H28A H 0.1290(14) -0.446(3) -0.0628(8) 0.073(10) Uiso 1 1 d . . .
H28B H 0.1336(12) -0.375(3) -0.0289(7) 0.059(9) Uiso 1 1 d . . .
H29A H 0.0337(11) -0.485(3) -0.0605(6) 0.044(8) Uiso 1 1 d . . .
H29B H 0.0279(13) -0.446(3) -0.0280(8) 0.060(10) Uiso 1 1 d . . .
H30A H 0.0546(14) -0.252(3) -0.0720(8) 0.071(11) Uiso 1 1 d . . .
H30B H -0.0076(13) -0.266(3) -0.0579(6) 0.052(9) Uiso 1 1 d . . .
H31A H 0.0378(11) -0.074(3) -0.0378(6) 0.041(7) Uiso 1 1 d . . .
H31B H 0.0905(12) -0.172(2) -0.0259(6) 0.037(7) Uiso 1 1 d . . .
H33 H 0.0861(13) 0.007(3) 0.0030(7) 0.067(10) Uiso 1 1 d . . .
H34 H 0.1011(10) 0.127(2) 0.0479(5) 0.029(6) Uiso 1 1 d . . .
H36 H 0.0106(13) -0.172(3) 0.0916(7) 0.062(9) Uiso 1 1 d . . .
H37 H -0.0033(13) -0.279(3) 0.0470(7) 0.062(9) Uiso 1 1 d . . .
H40 H -0.0508(14) 0.096(3) 0.1638(8) 0.071(11) Uiso 1 1 d . . .
H41 H -0.0930(14) 0.152(3) 0.2069(7) 0.064(10) Uiso 1 1 d . . .
H43 H 0.0390(10) 0.384(3) 0.2289(6) 0.038(7) Uiso 1 1 d . . .

loop_
_atom_site_aniso_label
_atom_site_aniso_U_11
_atom_site_aniso_U_22
_atom_site_aniso_U_33
_atom_site_aniso_U_23
_atom_site_aniso_U_13
_atom_site_aniso_U_12
O1 0.0406(12) 0.0386(11) 0.0589(13) -0.0034(9) -0.0052(9) 0.0076(9)
O2 0.0480(14) 0.0558(13) 0.0634(14) -0.0147(11) -0.0166(11) -0.0027(10)
O3 0.0598(14) 0.0472(12) 0.0386(11) -0.0130(9) -0.0045(10) -0.0066(10)
O4 0.0705(17) 0.0762(16) 0.0702(16) -0.0349(13) 0.0323(13) -0.0374(13)
O5 0.0673(16) 0.0425(13) 0.0439(13) 0.0045(11) 0.0054(12) 0.0106(12)
N1 0.0393(14) 0.0370(13) 0.0369(12) 0.0027(10) -0.0007(11) 0.0033(11)
N2 0.0341(14) 0.0361(13) 0.0434(14) -0.0044(11) -0.0025(11) 0.0029(11)
N3 0.0365(14) 0.0353(13) 0.0441(14) -0.0040(11) -0.0053(11) 0.0038(11)
N4 0.0454(15) 0.0421(14) 0.0352(13) -0.0107(11) 0.0050(11) -0.0131(12)
N5 0.0396(15) 0.0473(15) 0.0404(14) -0.0131(11) 0.0073(11) -0.0060(12)
C1 0.0407(17) 0.0384(16) 0.0348(15) 0.0048(12) -0.0011(13) 0.0046(13)
C2 0.049(2) 0.0370(16) 0.0422(17) -0.0038(13) -0.0028(15) 0.0082(14)
C3 0.053(2) 0.0353(16) 0.0423(17) -0.0016(14) -0.0097(15) 0.0015(14)
C4 0.0404(19) 0.0375(16) 0.0446(17) 0.0033(13) -0.0053(14) -0.0021(14)
C5 0.0373(16) 0.0364(15) 0.0331(15) 0.0057(12) -0.0021(12) 0.0012(13)
C6 0.0392(17) 0.0389(16) 0.0418(16) 0.0024(13) -0.0032(14) -0.0061(14)
C7 0.0388(17) 0.0408(16) 0.0373(15) 0.0013(13) -0.0032(13) -0.0046(14)
C8 0.0352(16) 0.0368(15) 0.0329(14) 0.0023(12) 0.0016(12) -0.0006(12)
C9 0.0402(18) 0.0458(17) 0.0400(16) -0.0010(14) -0.0012(13) -0.0016(14)
C10 0.0392(18) 0.0551(19) 0.0402(16) 0.0008(14) 0.0008(13) 0.0002(14)
C11 0.0394(18) 0.0564(19) 0.0418(17) -0.0038(15) 0.0047(14) 0.0030(15)
C12 0.0395(18) 0.0475(18) 0.0417(16) -0.0059(14) 0.0038(14) 0.0006(14)
C13 0.0348(16) 0.0408(15) 0.0294(14) 0.0049(12) 0.0021(12) -0.0014(12)
C14 0.0333(17) 0.070(2) 0.061(2) -0.0102(17) -0.0058(15) -0.0004(16)
C15 0.052(3) 0.187(6) 0.193(6) -0.110(5) -0.042(3) 0.006(3)
C16 0.055(3) 0.177(5) 0.136(4) 0.030(4) 0.000(3) -0.047(3)
C17 0.070(3) 0.105(4) 0.216(6) 0.039(4) -0.076(4) -0.006(3)
C18 0.0375(17) 0.0377(16) 0.0336(14) 0.0023(12) 0.0006(12) 0.0000(13)
C19 0.0400(17) 0.0342(14) 0.0322(14) 0.0057(12) -0.0036(12) -0.0002(12)
C20 0.0376(17) 0.0464(17) 0.0375(16) 0.0027(13) -0.0009(13) 0.0082(14)
C21 0.0333(17) 0.0503(18) 0.0462(17) 0.0025(14) -0.0090(14) 0.0003(14)
C22 0.0440(18) 0.0387(15) 0.0394(16) 0.0026(13) -0.0100(14) -0.0005(13)
C23 0.047(2) 0.0426(17) 0.0476(18) -0.0062(15) -0.0005(15) 0.0047(15)
C24 0.0349(17) 0.0467(17) 0.0410(16) -0.0054(13) 0.0030(13) -0.0016(14)
C25 0.049(2) 0.056(2) 0.053(2) 0.0042(17) -0.0153(16) -0.0091(16)
C26 0.061(2) 0.047(2) 0.064(2) 0.0051(16) -0.0186(19) -0.0087(17)
C27 0.058(2) 0.052(2) 0.064(2) -0.0140(18) -0.0107(19) 0.0046(17)
C28 0.057(2) 0.0533(19) 0.049(2) -0.0058(16) 0.0011(17) 0.0045(16)
C29 0.062(2) 0.0485(19) 0.0394(18) -0.0107(15) -0.0099(17) -0.0030(16)
C30 0.077(3) 0.0468(19) 0.0389(18) -0.0080(15) -0.0132(18) 0.0050(17)
C31 0.060(2) 0.0454(19) 0.0361(16) -0.0051(14) -0.0046(15) 0.0000(16)
C32 0.0404(16) 0.0333(15) 0.0387(16) -0.0072(12) -0.0070(13) 0.0010(12)
C33 0.0509(19) 0.0420(17) 0.0374(17) -0.0035(13) -0.0002(14) -0.0033(14)
C34 0.0447(18) 0.0374(16) 0.0396(16) -0.0044(13) 0.0014(13) -0.0039(13)
C35 0.0356(16) 0.0356(15) 0.0364(15) -0.0053(12) -0.0048(12) -0.0004(12)
C36 0.0453(18) 0.0428(17) 0.0377(17) -0.0019(13) 0.0008(14) -0.0051(14)
C37 0.0426(17) 0.0408(17) 0.0471(18) -0.0063(14) -0.0030(14) -0.0087(14)
C38 0.0441(18) 0.0438(17) 0.0394(16) -0.0067(13) 0.0043(14) -0.0054(14)
C39 0.0385(17) 0.0392(15) 0.0359(15) -0.0045(12) 0.0046(13) 0.0035(12)
C40 0.0420(19) 0.060(2) 0.0482(19) -0.0121(16) 0.0034(15) -0.0078(16)
C41 0.0427(19) 0.067(2) 0.055(2) -0.0136(17) 0.0140(16) -0.0079(17)
C42 0.0456(19) 0.0578(19) 0.0411(17) -0.0043(14) 0.0075(14) 0.0032(15)
C43 0.0475(19) 0.0473(17) 0.0368(16) -0.0084(14) -0.0004(14) 0.0025(14)
C44 0.0395(16) 0.0393(15) 0.0362(15) -0.0032(12) 0.0029(13) 0.0015(12)
C45 0.053(2) 0.080(2) 0.0495(19) -0.0164(18) 0.0154(16) -0.0014(18)
C46 0.092(4) 0.104(4) 0.064(3) -0.042(3) 0.030(3) -0.004(3)
C47 0.101(5) 0.264(10) 0.060(3) -0.041(5) 0.011(3) 0.099(6)
C48 0.104(5) 0.115(4) 0.065(3) -0.021(3) 0.041(3) -0.032(4)
C46A 0.101(5) 0.264(10) 0.060(3) -0.041(5) 0.011(3) 0.099(6)
C47A 0.104(5) 0.115(4) 0.065(3) -0.021(3) 0.041(3) -0.032(4)
C48A 0.092(4) 0.104(4) 0.064(3) -0.042(3) 0.030(3) -0.004(3)
C49 0.0426(18) 0.0402(16) 0.0361(15) -0.0072(13) 0.0006(13) 0.0042(14)
C50 0.0405(18) 0.0407(16) 0.0339(15) -0.0018(12) 0.0023(13) 0.0048(13)

loop_
_atom_type_symbol
_atom_type_description
_atom_type_scat_dispersion_real
_atom_type_scat_dispersion_imag
_atom_type_scat_source
C C 0.0033 0.0016 'International Tables Vol C Tables 4.2.6.8 and 6.1.1.4'
H H 0.0000 0.0000 'International Tables Vol C Tables 4.2.6.8 and 6.1.1.4'
N N 0.0061 0.0033 'International Tables Vol C Tables 4.2.6.8 and 6.1.1.4'
O O 0.0106 0.0060 'International Tables Vol C Tables 4.2.6.8 and 6.1.1.4'

loop_
_geom_angle_atom_site_label_1
_geom_angle_atom_site_label_2
_geom_angle_atom_site_label_3
_geom_angle
C22 O2 C25 119.4(2)
C32 O3 C31 118.2(2)
H1OA O5 H1OB 98(4)
C5 N1 C1 117.0(2)
C18 N2 C13 127.5(2)
C18 N2 H2N 117.2(19)
C13 N2 H2N 115.2(19)
C18 N3 C19 124.9(2)
C18 N3 H3N 115.0(17)
C19 N3 H3N 119.9(17)
C38 N4 C35 124.9(2)
C38 N4 H4N 116.8(17)
C35 N4 H4N 116.0(17)
C38 N5 C39 126.4(3)
C38 N5 H5N 122.3(19)
C39 N5 H5N 110.0(19)
N1 C1 C2 122.8(3)
N1 C1 C50 117.7(2)
C2 C1 C50 119.4(3)
C3 C2 C1 119.0(3)
C3 C2 H2 122.1(17)
C1 C2 H2 118.9(17)
C4 C3 C2 119.0(3)
C4 C3 H3 117.7(16)
C2 C3 H3 123.1(16)
C3 C4 C5 119.2(3)
C3 C4 H4 120.6(18)
C5 C4 H4 120.2(18)
N1 C5 C4 123.0(3)
N1 C5 C6 116.9(2)
C4 C5 C6 120.0(3)
C7 C6 C5 174.0(3)
C6 C7 C8 178.4(3)
C9 C8 C13 120.4(3)
C9 C8 C7 119.6(2)
C13 C8 C7 120.0(2)
C10 C9 C8 122.1(3)
C10 C9 H9 114.2(19)
C8 C9 H9 123.7(19)
C9 C10 C11 116.5(3)
C9 C10 C14 122.3(3)
C11 C10 C14 121.1(3)
C12 C11 C10 122.4(3)
C12 C11 H11 122.0(15)
C10 C11 H11 115.5(15)
C11 C12 C13 121.1(3)
C11 C12 H12 120.6(18)
C13 C12 H12 118.2(18)
C12 C13 N2 124.0(3)
C12 C13 C8 117.4(3)
N2 C13 C8 118.6(2)
C17 C14 C15 111.4(4)
C17 C14 C16 109.8(4)
C15 C14 C16 104.6(4)
C17 C14 C10 110.6(3)
C15 C14 C10 111.9(3)
C16 C14 C10 108.4(3)
C14 C15 H15A 109.5
C14 C15 H15B 109.5
H15A C15 H15B 109.5
C14 C15 H15C 109.5
H15A C15 H15C 109.5
H15B C15 H15C 109.5
C14 C16 H16A 109.5
C14 C16 H16B 109.5
H16A C16 H16B 109.5
C14 C16 H16C 109.5
H16A C16 H16C 109.5
H16B C16 H16C 109.5
C14 C17 H17A 109.5
C14 C17 H17B 109.5
H17A C17 H17B 109.5
C14 C17 H17C 109.5
H17A C17 H17C 109.5
H17B C17 H17C 109.5
O1 C18 N3 123.0(2)
O1 C18 N2 122.1(3)
N3 C18 N2 114.8(2)
C20 C19 C24 118.6(3)
C20 C19 N3 120.4(2)
C24 C19 N3 121.0(3)
C21 C20 C19 120.8(3)
C21 C20 H20 120.8(16)
C19 C20 H20 118.4(16)
C22 C21 C20 119.6(3)
C22 C21 H21 118.3(16)
C20 C21 H21 122.0(16)
C23 C22 O2 115.1(3)
C23 C22 C21 119.9(3)
O2 C22 C21 125.0(3)
C22 C23 C24 120.7(3)
C22 C23 H23 117(2)
C24 C23 H23 123(2)
C23 C24 C19 120.3(3)
C23 C24 H24 121.1(16)
C19 C24 H24 118.5(16)
O2 C25 C26 106.9(3)
O2 C25 H25A 107.5(17)
C26 C25 H25A 111.8(17)
O2 C25 H25B 109.3(17)
C26 C25 H25B 110.9(16)
H25A C25 H25B 110(2)
C27 C26 C25 114.9(3)
C27 C26 H26A 109(2)
C25 C26 H26A 109(2)
C27 C26 H26B 115.0(18)
C25 C26 H26B 105.3(18)
H26A C26 H26B 103(3)
C26 C27 C28 114.9(3)
C26 C27 H27A 109.2(16)
C28 C27 H27A 108.8(16)
C26 C27 H27B 109.3(17)
C28 C27 H27B 108.0(17)
H27A C27 H27B 106(2)
C29 C28 C27 114.0(3)
C29 C28 H28A 108.7(19)
C27 C28 H28A 107.5(19)
C29 C28 H28B 114.3(15)
C27 C28 H28B 105.5(15)
H28A C28 H28B 106(2)
C28 C29 C30 114.6(3)
C28 C29 H29A 109.5(16)
C30 C29 H29A 107.8(15)
C28 C29 H29B 114.2(19)
C30 C29 H29B 107.2(19)
H29A C29 H29B 103(2)
C31 C30 C29 113.4(3)
C31 C30 H30A 103(2)
C29 C30 H30A 111(2)
C31 C30 H30B 106.5(16)
C29 C30 H30B 114.0(17)
H30A C30 H30B 108(3)
O3 C31 C30 106.6(3)
O3 C31 H31A 111.0(14)
C30 C31 H31A 111.0(14)
O3 C31 H31B 102.5(15)
C30 C31 H31B 117.0(15)
H31A C31 H31B 108(2)
O3 C32 C33 125.0(3)
O3 C32 C37 115.4(2)
C33 C32 C37 119.6(3)
C32 C33 C34 119.5(3)
C32 C33 H33 119.9(18)
C34 C33 H33 120.6(18)
C35 C34 C33 121.3(3)
C35 C34 H34 120.1(13)
C33 C34 H34 118.3(13)
C34 C35 C36 118.8(2)
C34 C35 N4 118.1(2)
C36 C35 N4 123.1(2)
C37 C36 C35 119.7(3)
C37 C36 H36 119.1(18)
C35 C36 H36 121.2(18)
C36 C37 C32 121.0(3)
C36 C37 H37 117.3(18)
C32 C37 H37 121.2(18)
O4 C38 N4 123.5(3)
O4 C38 N5 123.4(3)
N4 C38 N5 113.1(3)
C40 C39 N5 124.0(3)
C40 C39 C44 117.7(3)
N5 C39 C44 118.2(2)
C41 C40 C39 120.7(3)
C41 C40 H40 119(2)
C39 C40 H40 120(2)
C40 C41 C42 123.1(3)
C40 C41 H41 118.5(19)
C42 C41 H41 118.3(19)
C43 C42 C41 115.9(3)
C43 C42 C45 123.1(3)
C41 C42 C45 121.0(3)
C42 C43 C44 122.5(3)
C42 C43 H43 120.1(15)
C44 C43 H43 117.4(15)
C43 C44 C39 120.0(3)
C43 C44 C49 118.7(2)
C39 C44 C49 121.3(2)
C48A C45 C47 52.6(10)
C48A C45 C46 127.8(7)
C47 C45 C46 113.6(5)
C48A C45 C46A 110.7(16)
C47 C45 C46A 146.0(8)
C46 C45 C46A 48.7(14)
C48A C45 C42 117.8(7)
C47 C45 C42 109.4(3)
C46 C45 C42 114.1(3)
C46A C45 C42 104.6(7)
C48A C45 C48 54.4(11)
C47 C45 C48 106.7(5)
C46 C45 C48 104.1(4)
C46A C45 C48 61.7(15)
C42 C45 C48 108.4(3)
C48A C45 C47A 110.4(12)
C47 C45 C47A 62.9(8)
C46 C45 C47A 59.2(8)
C46A C45 C47A 107.8(17)
C42 C45 C47A 104.8(6)
C48 C45 C47A 146.7(6)
C45 C46 H46A 109.5
C45 C46 H46B 109.5
H46A C46 H46B 109.5
C45 C46 H46C 109.5
H46A C46 H46C 109.5
H46B C46 H46C 109.5
C45 C47 H47A 109.5
C45 C47 H47B 109.5
H47A C47 H47B 109.5
C45 C47 H47C 109.5
H47A C47 H47C 109.5
H47B C47 H47C 109.5
C45 C48 H48A 109.5
C45 C48 H48B 109.5
H48A C48 H48B 109.5
C45 C48 H48C 109.5
H48A C48 H48C 109.5
H48B C48 H48C 109.5
C45 C46A H46D 109.5
C45 C46A H46E 109.5
H46D C46A H46E 109.5
C45 C46A H46F 109.5
H46D C46A H46F 109.5
H46E C46A H46F 109.5
C45 C47A H47D 109.5
C45 C47A H47E 109.5
H47D C47A H47E 109.5
C45 C47A H47F 109.5
H47D C47A H47F 109.5
H47E C47A H47F 109.5
C45 C48A H48D 109.5
C45 C48A H48E 109.5
H48D C48A H48E 109.5
C45 C48A H48F 109.5
H48D C48A H48F 109.5
H48E C48A H48F 109.5
C50 C49 C44 177.1(3)
C49 C50 C1 173.1(3)

loop_
_geom_bond_atom_site_label_1
_geom_bond_atom_site_label_2
_geom_bond_distance
O1 C18 1.248(3)
O2 C22 1.377(3)
O2 C25 1.421(4)
O3 C32 1.367(3)
O3 C31 1.430(3)
O4 C38 1.207(3)
O5 H1OA 1.07(4)
O5 H1OB 0.74(4)
N1 C5 1.344(3)
N1 C1 1.349(3)
N2 C18 1.364(3)
N2 C13 1.396(3)
N2 H2N 0.88(3)
N3 C18 1.347(3)
N3 C19 1.419(3)
N3 H3N 0.92(3)
N4 C38 1.365(3)
N4 C35 1.421(3)
N4 H4N 0.89(3)
N5 C38 1.378(4)
N5 C39 1.401(3)
N5 H5N 0.90(3)
C1 C2 1.392(4)
C1 C50 1.444(4)
C2 C3 1.379(4)
C2 H2 0.95(3)
C3 C4 1.361(4)
C3 H3 0.94(3)
C4 C5 1.396(4)
C4 H4 0.87(3)
C5 C6 1.436(4)
C6 C7 1.198(4)
C7 C8 1.429(4)
C8 C9 1.397(4)
C8 C13 1.400(4)
C9 C10 1.383(4)
C9 H9 0.98(3)
C10 C11 1.392(4)
C10 C14 1.537(4)
C11 C12 1.374(4)
C11 H11 1.05(3)
C12 C13 1.393(4)
C12 H12 0.97(3)
C14 C17 1.493(5)
C14 C15 1.500(5)
C14 C16 1.519(5)
C15 H15A 0.9800
C15 H15B 0.9800
C15 H15C 0.9800
C16 H16A 0.9800
C16 H16B 0.9800
C16 H16C 0.9800
C17 H17A 0.9800
C17 H17B 0.9800
C17 H17C 0.9800
C19 C20 1.388(4)
C19 C24 1.394(4)
C20 C21 1.391(4)
C20 H20 1.00(3)
C21 C22 1.381(4)
C21 H21 0.96(3)
C22 C23 1.377(4)
C23 C24 1.378(4)
C23 H23 0.89(3)
C24 H24 0.95(3)
C25 C26 1.512(4)
C25 H25A 0.98(3)
C25 H25B 1.00(3)
C26 C27 1.514(5)
C26 H26A 1.00(4)
C26 H26B 1.01(3)
C27 C28 1.523(5)
C27 H27A 1.00(3)
C27 H27B 0.98(3)
C28 C29 1.520(5)
C28 H28A 1.02(4)
C28 H28B 1.10(3)
C29 C30 1.530(4)
C29 H29A 0.99(3)
C29 H29B 0.97(3)
C30 C31 1.530(4)
C30 H30A 0.99(4)
C30 H30B 1.03(3)
C31 H31A 1.10(3)
C31 H31B 0.98(3)
C32 C33 1.376(4)
C32 C37 1.388(4)
C33 C34 1.392(4)
C33 H33 0.99(3)
C34 C35 1.383(4)
C34 H34 1.05(2)
C35 C36 1.395(4)
C36 C37 1.382(4)
C36 H36 1.00(3)
C37 H37 0.97(3)
C39 C40 1.390(4)
C39 C44 1.405(4)
C40 C41 1.381(4)
C40 H40 0.92(3)
C41 C42 1.391(4)
C41 H41 0.95(3)
C42 C43 1.387(4)
C42 C45 1.525(4)
C43 C44 1.403(4)
C43 H43 0.99(3)
C44 C49 1.437(4)
C45 C48A 1.421(14)
C45 C47 1.488(6)
C45 C46 1.489(6)
C45 C46A 1.485(15)
C45 C48 1.549(6)
C45 C47A 1.668(14)
C46 H46A 0.9800
C46 H46B 0.9800
C46 H46C 0.9800
C47 H47A 0.9800
C47 H47B 0.9800
C47 H47C 0.9800
C48 H48A 0.9800
C48 H48B 0.9800
C48 H48C 0.9800
C46A H46D 0.9800
C46A H46E 0.9800
C46A H46F 0.9800
C47A H47D 0.9800
C47A H47E 0.9800
C47A H47F 0.9800
C48A H48D 0.9800
C48A H48E 0.9800
C48A H48F 0.9800
C49 C50 1.192(4)

loop_
_geom_hbond_atom_site_label_D
_geom_hbond_atom_site_label_H
_geom_hbond_atom_site_label_A
_geom_hbond_distance_DH
_geom_hbond_distance_HA
_geom_hbond_distance_DA
_geom_hbond_angle_DHA
_geom_hbond_site_symmetry_A
O5 H1OA N1 1.07(4) 1.90(4) 2.959(3) 173(3) .
O5 H1OB O1 0.74(4) 2.22(4) 2.943(3) 168(5) 8_665
N2 H2N O5 0.88(3) 2.53(3) 3.253(4) 139(2) .
N3 H3N O5 0.92(3) 2.01(3) 2.900(3) 160(2) .
N4 H4N O1 0.89(3) 2.04(3) 2.924(3) 169(2) 8_665
N5 H5N O1 0.90(3) 2.59(3) 3.313(3) 138(2) 8_665

loop_
_geom_torsion_atom_site_label_1
_geom_torsion_atom_site_label_2
_geom_torsion_atom_site_label_3
_geom_torsion_atom_site_label_4
_geom_torsion
C5 N1 C1 C2 0.2(4)
C5 N1 C1 C50 -175.4(2)
N1 C1 C2 C3 0.0(4)
C50 C1 C2 C3 175.5(3)
C1 C2 C3 C4 0.0(4)
C2 C3 C4 C5 -0.2(4)
C1 N1 C5 C4 -0.4(4)
C1 N1 C5 C6 175.8(2)
C3 C4 C5 N1 0.4(4)
C3 C4 C5 C6 -175.6(3)
N1 C5 C6 C7 -112(3)
C4 C5 C6 C7 65(3)
C5 C6 C7 C8 37(14)
C6 C7 C8 C9 -97(12)
C6 C7 C8 C13 83(12)
C13 C8 C9 C10 -1.6(4)
C7 C8 C9 C10 177.9(3)
C8 C9 C10 C11 1.9(4)
C8 C9 C10 C14 178.9(3)
C9 C10 C11 C12 -0.3(4)
C14 C10 C11 C12 -177.3(3)
C10 C11 C12 C13 -1.6(5)
C11 C12 C13 N2 -180.0(3)
C11 C12 C13 C8 1.9(4)
C18 N2 C13 C12 11.4(4)
C18 N2 C13 C8 -170.4(2)
C9 C8 C13 C12 -0.3(4)
C7 C8 C13 C12 -179.8(2)
C9 C8 C13 N2 -178.6(2)
C7 C8 C13 N2 1.9(4)
C9 C10 C14 C17 139.1(4)
C11 C10 C14 C17 -44.0(5)
C9 C10 C14 C15 14.4(5)
C11 C10 C14 C15 -168.8(4)
C9 C10 C14 C16 -100.5(4)
C11 C10 C14 C16 76.4(4)
C19 N3 C18 O1 -10.5(4)
C19 N3 C18 N2 170.2(2)
C13 N2 C18 O1 13.4(4)
C13 N2 C18 N3 -167.2(2)
C18 N3 C19 C20 149.7(3)
C18 N3 C19 C24 -31.8(4)
C24 C19 C20 C21 1.0(4)
N3 C19 C20 C21 179.5(2)
C19 C20 C21 C22 1.9(4)
C25 O2 C22 C23 178.1(3)
C25 O2 C22 C21 -0.4(4)
C20 C21 C22 C23 -2.9(4)
C20 C21 C22 O2 175.6(3)
O2 C22 C23 C24 -177.6(3)
C21 C22 C23 C24 1.0(4)
C22 C23 C24 C19 1.9(4)
C20 C19 C24 C23 -2.9(4)
N3 C19 C24 C23 178.6(3)
C22 O2 C25 C26 179.1(2)
O2 C25 C26 C27 -53.7(4)
C25 C26 C27 C28 -48.3(5)
C26 C27 C28 C29 -61.3(4)
C27 C28 C29 C30 170.7(3)
C28 C29 C30 C31 -63.2(4)
C32 O3 C31 C30 174.9(2)
C29 C30 C31 O3 -56.4(4)
C31 O3 C32 C33 4.6(4)
C31 O3 C32 C37 -174.9(3)
O3 C32 C33 C34 179.4(3)
C37 C32 C33 C34 -1.1(4)
C32 C33 C34 C35 0.7(4)
C33 C34 C35 C36 0.7(4)
C33 C34 C35 N4 180.0(3)
C38 N4 C35 C34 151.4(3)
C38 N4 C35 C36 -29.4(4)
C34 C35 C36 C37 -1.7(4)
N4 C35 C36 C37 179.1(3)
C35 C36 C37 C32 1.3(4)
O3 C32 C37 C36 179.6(3)
C33 C32 C37 C36 0.1(4)
C35 N4 C38 O4 7.6(5)
C35 N4 C38 N5 -173.6(2)
C39 N5 C38 O4 -10.1(5)
C39 N5 C38 N4 171.1(3)
C38 N5 C39 C40 -1.4(5)
C38 N5 C39 C44 178.3(3)
N5 C39 C40 C41 -179.9(3)
C44 C39 C40 C41 0.3(5)
C39 C40 C41 C42 -0.7(5)
C40 C41 C42 C43 0.6(5)
C40 C41 C42 C45 -179.1(3)
C41 C42 C43 C44 -0.2(5)
C45 C42 C43 C44 179.5(3)
C42 C43 C44 C39 -0.1(4)
C42 C43 C44 C49 -178.4(3)
C40 C39 C44 C43 0.0(4)
N5 C39 C44 C43 -179.7(3)
C40 C39 C44 C49 178.3(3)
N5 C39 C44 C49 -1.5(4)
C43 C42 C45 C48A -175.6(14)
C41 C42 C45 C48A 4.1(14)
C43 C42 C45 C47 127.2(5)
C41 C42 C45 C47 -53.1(6)
C43 C42 C45 C46 -1.2(5)
C41 C42 C45 C46 178.4(4)
C43 C42 C45 C46A -52.1(17)
C41 C42 C45 C46A 127.5(17)
C43 C42 C45 C48 -116.7(4)
C41 C42 C45 C48 62.9(5)
C43 C42 C45 C47A 61.2(9)
C41 C42 C45 C47A -119.1(9)
C43 C44 C49 C50 33(6)
C39 C44 C49 C50 -146(6)
C44 C49 C50 C1 -14(8)
N1 C1 C50 C49 135(2)
C2 C1 C50 C49 -41(3)

loop_
_platon_squeeze_void_nr
_platon_squeeze_void_average_x
_platon_squeeze_void_average_y
_platon_squeeze_void_average_z
_platon_squeeze_void_volume
_platon_squeeze_void_count_electrons
1 0.750 -0.024 0.132 745.5 55.6
2 0.250 -0.031 0.368 745.5 55.8
3 0.750 -0.040 0.632 745.4 55.7
4 0.250 -0.034 0.868 745.4 55.8
